data_4085877
loop_
_publ_author_name
'Pfaff, Ulrike'
'Hildebrandt, Alexander'
'Korb, Marcus'
'Schaarschmidt, Dieter'
'Rosenkranz, Marco'
'Popov, Alexey'
'Lang, Heinrich'

_publ_section_title
;
 Five-Membered Heterocycles as Linking Units in Strongly Coupled
 Homobimetallic Group 8 Metal Half-Sandwich Complexes
;
_journal_issue 12
_journal_name_full Organometallics
_journal_page_first 2826
_journal_paper_doi 10.1021/acs.organomet.5b00104
_journal_volume 34
_journal_year 2015
_chemical_formula_moiety 'C15 H23 N Si2'
_chemical_formula_sum 'C15 H23 N Si2'
_chemical_formula_weight 273.52
_chemical_name_systematic
;
 ?
;
_space_group_crystal_system orthorhombic
_space_group_IT_number 61
_space_group_name_Hall '-P 2ac 2ab'
_space_group_name_H-M_alt 'P b c a'
_symmetry_space_group_name_Hall '-P 2ac 2ab'
_symmetry_space_group_name_H-M 'P b c a'
_atom_sites_solution_hydrogens geom
_audit_creation_method SHELXL-2013
_cell_angle_alpha 90
_cell_angle_beta 90
_cell_angle_gamma 90
_cell_formula_units_Z 8
_cell_length_a 14.247(5)
_cell_length_b 10.234(5)
_cell_length_c 24.150(5)
_cell_measurement_reflns_used 2964
_cell_measurement_temperature 109.95(10)
_cell_measurement_theta_max 28.1240
_cell_measurement_theta_min 3.5960
_cell_volume 3521(2)
_computing_cell_refinement
;
CrysAlisPro, Agilent Technologies,
Version 1.171.36.28 (release 01-02-2013 CrysAlis171 .NET)
(compiled Feb  1 2013,16:14:44)
;
_computing_data_collection
;
CrysAlisPro, Agilent Technologies,
Version 1.171.36.28 (release 01-02-2013 CrysAlis171 .NET)
(compiled Feb  1 2013,16:14:44)
;
_computing_data_reduction
;
CrysAlisPro, Agilent Technologies,
Version 1.171.36.28 (release 01-02-2013 CrysAlis171 .NET)
(compiled Feb  1 2013,16:14:44)
;
_computing_structure_refinement 'SHELXL-2013 (Sheldrick, 2013)'
_computing_structure_solution 'SHELXS-2013 (Sheldrick, 2013)'
_diffrn_ambient_temperature 109.95(10)
_diffrn_measured_fraction_theta_full 0.997
_diffrn_measured_fraction_theta_max 0.997
_diffrn_measurement_device_type 'oxford gemini s'
_diffrn_measurement_method '\w scans'
_diffrn_radiation_type MoK\a
_diffrn_radiation_wavelength 0.71073
_diffrn_reflns_av_R_equivalents 0.0309
_diffrn_reflns_av_unetI/netI 0.0386
_diffrn_reflns_laue_measured_fraction_full 0.997
_diffrn_reflns_laue_measured_fraction_max 0.997
_diffrn_reflns_limit_h_max 16
_diffrn_reflns_limit_h_min -12
_diffrn_reflns_limit_k_max 10
_diffrn_reflns_limit_k_min -12
_diffrn_reflns_limit_l_max 28
_diffrn_reflns_limit_l_min -21
_diffrn_reflns_number 8985
_diffrn_reflns_point_group_measured_fraction_full 0.997
_diffrn_reflns_point_group_measured_fraction_max 0.997
_diffrn_reflns_theta_full 25.000
_diffrn_reflns_theta_max 24.998
_diffrn_reflns_theta_min 2.975
_diffrn_standards_decay_% 0
_diffrn_standards_interval_count 50
_diffrn_standards_interval_time 10
_diffrn_standards_number 2
_exptl_absorpt_coefficient_mu 0.188
_exptl_absorpt_correction_T_max 1.00000
_exptl_absorpt_correction_T_min 0.98985
_exptl_absorpt_correction_type multi-scan
_exptl_absorpt_process_details
;
CrysAlisPro, Agilent Technologies,
Version 1.171.36.28 (release 01-02-2013 CrysAlis171 .NET)
(compiled Feb  1 2013,16:14:44)
Empirical absorption correction using spherical harmonics,
 implemented in SCALE3 ABSPACK scaling algorithm.
;
_exptl_crystal_colour colorless
_exptl_crystal_density_diffrn 1.032
_exptl_crystal_description block
_exptl_crystal_F_000 1184
_exptl_crystal_size_max 0.4
_exptl_crystal_size_mid 0.4
_exptl_crystal_size_min 0.2
_refine_diff_density_max 0.321
_refine_diff_density_min -0.218
_refine_diff_density_rms 0.046
_refine_ls_extinction_method none
_refine_ls_goodness_of_fit_ref 1.033
_refine_ls_hydrogen_treatment constr
_refine_ls_matrix_type full
_refine_ls_number_parameters 170
_refine_ls_number_reflns 3092
_refine_ls_number_restraints 0
_refine_ls_restrained_S_all 1.033
_refine_ls_R_factor_all 0.0590
_refine_ls_R_factor_gt 0.0419
_refine_ls_shift/su_max 0.001
_refine_ls_shift/su_mean 0.000
_refine_ls_structure_factor_coef Fsqd
_refine_ls_weighting_details 'w=1/[\s^2^(Fo^2^)+(0.0529P)^2^+0.7647P] where P=(Fo^2^+2Fc^2^)/3'
_refine_ls_weighting_scheme calc
_refine_ls_wR_factor_gt 0.0960
_refine_ls_wR_factor_ref 0.1020
_reflns_Friedel_coverage 0.000
_reflns_number_gt 2499
_reflns_number_total 3092
_reflns_threshold_expression 'I > 2\s(I)'
_cod_data_source_file om5b00104_si_002.cif
_cod_data_source_block UP-NPyTMSA
_cod_depositor_comments 'Adding full bibliography for 4085876--4085880.cif.'
_cod_database_code 4085877
_shelx_space_group_comment
;
The symmetry employed for this shelxl refinement is uniquely defined
by the following loop, which should always be used as a source of
symmetry information in preference to the above space-group names.
They are only intended as comments.
;
_shelxl_version_number 2013-4

loop_
_space_group_symop_operation_xyz
'x, y, z'
'-x+1/2, -y, z+1/2'
'x+1/2, -y+1/2, -z'
'-x, y+1/2, -z+1/2'
'-x, -y, -z'
'x-1/2, y, -z-1/2'
'-x-1/2, y-1/2, z'
'x, -y-1/2, z-1/2'

loop_
_atom_site_label
_atom_site_type_symbol
_atom_site_fract_x
_atom_site_fract_y
_atom_site_fract_z
_atom_site_U_iso_or_equiv
_atom_site_adp_type
_atom_site_occupancy
_atom_site_site_symmetry_order
_atom_site_calc_flag
_atom_site_refinement_flags_posn
_atom_site_refinement_flags_adp
Si1 Si 0.67195(4) 0.10330(5) 0.47252(2) 0.02504(17) Uani 1 1 d . .
Si2 Si 0.11545(4) 0.43779(5) 0.24834(2) 0.02939(18) Uani 1 1 d . .
N1 N 0.40609(10) 0.38161(14) 0.37856(6) 0.0174(3) Uani 1 1 d . .
C15 C 0.38748(14) 0.25093(18) 0.35763(8) 0.0251(4) Uani 1 1 d . .
H15A H 0.3253 0.2247 0.3682 0.038 Uiso 1 1 calc R U
H15B H 0.4323 0.1909 0.3729 0.038 Uiso 1 1 calc R U
H15C H 0.3925 0.2509 0.3180 0.038 Uiso 1 1 calc R U
C1 C 0.47532(12) 0.41556(17) 0.41560(7) 0.0180(4) Uani 1 1 d . .
C5 C 0.27613(13) 0.48151(17) 0.32974(7) 0.0212(4) Uani 1 1 d . .
C2 C 0.46566(13) 0.54746(18) 0.42688(7) 0.0210(4) Uani 1 1 d . .
H2 H 0.5033 0.5965 0.4505 0.025 Uiso 1 1 calc R U
C4 C 0.35334(13) 0.49012(17) 0.36673(7) 0.0186(4) Uani 1 1 d . .
C10 C 0.54032(13) 0.32138(18) 0.43573(7) 0.0204(4) Uani 1 1 d . .
C3 C 0.38933(13) 0.59357(18) 0.39644(7) 0.0212(4) Uani 1 1 d . .
H3 H 0.3668 0.6788 0.3962 0.025 Uiso 1 1 calc R U
C11 C 0.59327(13) 0.23726(19) 0.45161(8) 0.0238(4) Uani 1 1 d . .
C6 C 0.21134(14) 0.46635(19) 0.29810(8) 0.0260(5) Uani 1 1 d . .
C13 C 0.62469(16) 0.0248(2) 0.53598(8) 0.0355(5) Uani 1 1 d . .
H13A H 0.6072 0.0910 0.5622 0.053 Uiso 1 1 calc R U
H13B H 0.6719 -0.0305 0.5520 0.053 Uiso 1 1 calc R U
H13C H 0.5706 -0.0266 0.5266 0.053 Uiso 1 1 calc R U
C12 C 0.6766(2) -0.0125(2) 0.41320(9) 0.0466(6) Uani 1 1 d . .
H12A H 0.6179 -0.0581 0.4104 0.070 Uiso 1 1 calc R U
H12B H 0.7263 -0.0743 0.4190 0.070 Uiso 1 1 calc R U
H12C H 0.6879 0.0351 0.3796 0.070 Uiso 1 1 calc R U
C8 C 0.00347(16) 0.4257(3) 0.28731(11) 0.0507(7) Uani 1 1 d . .
H8A H 0.0060 0.3520 0.3119 0.076 Uiso 1 1 calc R U
H8B H -0.0476 0.4148 0.2618 0.076 Uiso 1 1 calc R U
H8C H -0.0059 0.5041 0.3084 0.076 Uiso 1 1 calc R U
C7 C 0.11188(18) 0.5772(2) 0.20013(10) 0.0463(6) Uani 1 1 d . .
H7A H 0.1057 0.6569 0.2207 0.069 Uiso 1 1 calc R U
H7B H 0.0592 0.5678 0.1756 0.069 Uiso 1 1 calc R U
H7C H 0.1688 0.5795 0.1789 0.069 Uiso 1 1 calc R U
C14 C 0.79031(15) 0.1693(2) 0.48792(11) 0.0490(7) Uani 1 1 d . .
H14A H 0.8182 0.2016 0.4544 0.073 Uiso 1 1 calc R U
H14B H 0.8289 0.1012 0.5031 0.073 Uiso 1 1 calc R U
H14C H 0.7851 0.2392 0.5142 0.073 Uiso 1 1 calc R U
C9 C 0.14337(19) 0.2830(2) 0.21201(10) 0.0513(7) Uani 1 1 d . .
H9A H 0.2036 0.2903 0.1945 0.077 Uiso 1 1 calc R U
H9B H 0.0964 0.2660 0.1845 0.077 Uiso 1 1 calc R U
H9C H 0.1446 0.2125 0.2382 0.077 Uiso 1 1 calc R U

loop_
_atom_site_aniso_label
_atom_site_aniso_U_11
_atom_site_aniso_U_22
_atom_site_aniso_U_33
_atom_site_aniso_U_23
_atom_site_aniso_U_13
_atom_site_aniso_U_12
Si1 0.0222(3) 0.0259(3) 0.0270(3) 0.0071(2) -0.0036(2) 0.0026(3)
Si2 0.0289(3) 0.0270(3) 0.0322(3) -0.0091(2) -0.0147(3) 0.0043(3)
N1 0.0178(7) 0.0190(8) 0.0154(7) -0.0010(6) -0.0014(7) 0.0018(7)
C15 0.0314(10) 0.0190(9) 0.0250(10) -0.0004(8) -0.0039(9) 0.0001(10)
C1 0.0155(9) 0.0252(9) 0.0133(8) 0.0018(7) 0.0004(7) 0.0011(9)
C5 0.0227(10) 0.0188(9) 0.0221(9) -0.0021(8) 0.0014(8) 0.0045(9)
C2 0.0192(9) 0.0260(9) 0.0179(9) -0.0033(7) -0.0008(8) -0.0034(9)
C4 0.0191(9) 0.0209(9) 0.0158(9) -0.0005(7) 0.0001(8) 0.0029(9)
C10 0.0187(9) 0.0266(10) 0.0158(9) 0.0005(8) 0.0014(8) -0.0023(10)
C3 0.0229(10) 0.0184(9) 0.0222(10) -0.0029(7) 0.0004(8) 0.0017(9)
C11 0.0211(9) 0.0288(10) 0.0217(9) 0.0018(8) -0.0010(9) 0.0012(10)
C6 0.0279(10) 0.0238(10) 0.0263(10) -0.0052(8) -0.0059(9) 0.0060(10)
C13 0.0421(13) 0.0342(12) 0.0301(11) 0.0076(9) -0.0041(10) -0.0011(12)
C12 0.0679(17) 0.0381(13) 0.0338(12) 0.0037(10) 0.0044(13) 0.0172(14)
C8 0.0342(13) 0.0535(15) 0.0644(17) -0.0159(13) -0.0080(13) -0.0091(13)
C7 0.0563(16) 0.0406(13) 0.0420(14) -0.0043(10) -0.0258(12) 0.0055(13)
C14 0.0260(11) 0.0478(14) 0.0732(17) 0.0259(13) -0.0118(13) -0.0016(12)
C9 0.0621(16) 0.0414(14) 0.0505(15) -0.0226(11) -0.0262(13) 0.0127(14)

loop_
_atom_type_symbol
_atom_type_description
_atom_type_scat_dispersion_real
_atom_type_scat_dispersion_imag
_atom_type_scat_source
C C 0.0033 0.0016 'International Tables Vol C Tables 4.2.6.8 and 6.1.1.4'
N N 0.0061 0.0033 'International Tables Vol C Tables 4.2.6.8 and 6.1.1.4'
Si Si 0.0817 0.0704 'International Tables Vol C Tables 4.2.6.8 and 6.1.1.4'
H H 0.0000 0.0000 'International Tables Vol C Tables 4.2.6.8 and 6.1.1.4'

loop_
_geom_angle_atom_site_label_1
_geom_angle_atom_site_label_2
_geom_angle_atom_site_label_3
_geom_angle
C11 Si1 C14 109.73(10)
C11 Si1 C13 109.13(10)
C14 Si1 C13 108.76(11)
C11 Si1 C12 106.54(10)
C14 Si1 C12 110.75(13)
C13 Si1 C12 111.89(11)
C7 Si2 C6 108.04(10)
C7 Si2 C9 111.63(12)
C6 Si2 C9 106.57(10)
C7 Si2 C8 110.38(12)
C6 Si2 C8 108.48(10)
C9 Si2 C8 111.56(12)
C4 N1 C1 108.89(14)
C4 N1 C15 124.94(15)
C1 N1 C15 126.07(15)
N1 C15 H15A 109.5
N1 C15 H15B 109.5
H15A C15 H15B 109.5
N1 C15 H15C 109.5
H15A C15 H15C 109.5
H15B C15 H15C 109.5
N1 C1 C2 107.63(15)
N1 C1 C10 121.18(16)
C2 C1 C10 131.19(17)
C6 C5 C4 176.15(19)
C1 C2 C3 107.68(16)
C1 C2 H2 126.2
C3 C2 H2 126.2
N1 C4 C3 108.06(15)
N1 C4 C5 120.36(16)
C3 C4 C5 131.58(17)
C11 C10 C1 177.13(19)
C4 C3 C2 107.73(16)
C4 C3 H3 126.1
C2 C3 H3 126.1
C10 C11 Si1 176.79(17)
C5 C6 Si2 177.55(17)
Si1 C13 H13A 109.5
Si1 C13 H13B 109.5
H13A C13 H13B 109.5
Si1 C13 H13C 109.5
H13A C13 H13C 109.5
H13B C13 H13C 109.5
Si1 C12 H12A 109.5
Si1 C12 H12B 109.5
H12A C12 H12B 109.5
Si1 C12 H12C 109.5
H12A C12 H12C 109.5
H12B C12 H12C 109.5
Si2 C8 H8A 109.5
Si2 C8 H8B 109.5
H8A C8 H8B 109.5
Si2 C8 H8C 109.5
H8A C8 H8C 109.5
H8B C8 H8C 109.5
Si2 C7 H7A 109.5
Si2 C7 H7B 109.5
H7A C7 H7B 109.5
Si2 C7 H7C 109.5
H7A C7 H7C 109.5
H7B C7 H7C 109.5
Si1 C14 H14A 109.5
Si1 C14 H14B 109.5
H14A C14 H14B 109.5
Si1 C14 H14C 109.5
H14A C14 H14C 109.5
H14B C14 H14C 109.5
Si2 C9 H9A 109.5
Si2 C9 H9B 109.5
H9A C9 H9B 109.5
Si2 C9 H9C 109.5
H9A C9 H9C 109.5
H9B C9 H9C 109.5

loop_
_geom_bond_atom_site_label_1
_geom_bond_atom_site_label_2
_geom_bond_distance
Si1 C11 1.841(2)
Si1 C14 1.854(2)
Si1 C13 1.857(2)
Si1 C12 1.860(2)
Si2 C7 1.842(2)
Si2 C6 1.843(2)
Si2 C9 1.854(2)
Si2 C8 1.856(3)
N1 C4 1.371(2)
N1 C1 1.376(2)
N1 C15 1.454(2)
C15 H15A 0.9600
C15 H15B 0.9600
C15 H15C 0.9600
C1 C2 1.384(3)
C1 C10 1.422(3)
C5 C6 1.208(3)
C5 C4 1.420(3)
C2 C3 1.395(3)
C2 H2 0.9300
C4 C3 1.378(3)
C10 C11 1.207(3)
C3 H3 0.9300
C13 H13A 0.9600
C13 H13B 0.9600
C13 H13C 0.9600
C12 H12A 0.9600
C12 H12B 0.9600
C12 H12C 0.9600
C8 H8A 0.9600
C8 H8B 0.9600
C8 H8C 0.9600
C7 H7A 0.9600
C7 H7B 0.9600
C7 H7C 0.9600
C14 H14A 0.9600
C14 H14B 0.9600
C14 H14C 0.9600
C9 H9A 0.9600
C9 H9B 0.9600
C9 H9C 0.9600

loop_
_geom_torsion_atom_site_label_1
_geom_torsion_atom_site_label_2
_geom_torsion_atom_site_label_3
_geom_torsion_atom_site_label_4
_geom_torsion
C4 N1 C1 C2 -0.17(19)
C15 N1 C1 C2 -176.73(16)
C4 N1 C1 C10 179.37(15)
C15 N1 C1 C10 2.8(3)
N1 C1 C2 C3 0.3(2)
C10 C1 C2 C3 -179.22(18)
C1 N1 C4 C3 0.0(2)
C15 N1 C4 C3 176.61(16)
C1 N1 C4 C5 -179.36(16)
C15 N1 C4 C5 -2.8(3)
N1 C4 C3 C2 0.2(2)
C5 C4 C3 C2 179.42(18)
C1 C2 C3 C4 -0.3(2)
